data_1537550
loop_
_publ_author_name
'Krebs, B.'

_publ_section_title
;
 Die Kristallstruktur von Zirkoniumtetrachlorid
;
_journal_name_full 'Zeitschrift fuer Anorganische und Allgemeine Chemie'
_journal_page_first 263
_journal_page_last 272
_journal_volume 378
_journal_year 1970
_chemical_formula_sum 'Cl4 Zr'
_chemical_name_systematic 'Zr Cl4'
_space_group_IT_number 13
_symmetry_space_group_name_Hall '-P 2yc'
_symmetry_space_group_name_H-M 'P 1 2/c 1'
_cell_angle_alpha 90
_cell_angle_beta 109.3
_cell_angle_gamma 90
_cell_formula_units_Z 2
_cell_length_a 6.361
_cell_length_b 7.407
_cell_length_c 6.256
_cell_volume 278.192
_citation_journal_id_ASTM ZAACAB
_cod_data_source_file Krebs_ZAACAB_1970_1051.cif
_cod_data_source_block Cl4Zr1
_cod_original_cell_volume 278.1922
_cod_original_formula_sum 'Cl4 Zr1'
_cod_database_code 1537550

loop_
_symmetry_equiv_pos_as_xyz
x,y,z
-x,y,-z+1/2
-x,-y,-z
x,-y,z-1/2

loop_
_atom_site_label
_atom_site_type_symbol
_atom_site_fract_x
_atom_site_fract_y
_atom_site_fract_z
_atom_site_occupancy
_atom_site_U_iso_or_equiv
Cl1 Cl-1 0.2263 0.1076 -0.0022 1 0.0
Zr1 Zr+4 0 0.1641 0.25 1 0.0
Cl2 Cl-1 -0.2552 0.3629 0.0205 1 0.0
